data_1506982
loop_
_publ_author_name
'Isobe, Hiroyuki'
'Sato, Sota'
'Tanaka, Takatsugu'
'Tokuyama, Hidetoshi'
'Nakamura, Eiichi'

_publ_section_title
;
 Thermal and palladium-catalyzed [3 + 2] synthesis of cyclopentadienone
 acetals from cyclopropenone acetals and acetylenes.
;
_journal_issue 20
_journal_name_full 'Organic letters'
_journal_page_first 3569
_journal_page_last 3571
_journal_paper_doi 10.1021/ol0483450
_journal_volume 6
_journal_year 2004
_chemical_compound_source 'Nakamura laboratory'
_chemical_formula_moiety 'C15 H24 O4 Si '
_chemical_formula_sum 'C15 H24 O4 Si'
_chemical_formula_weight 296.439
_chemical_name_systematic
;
 ?
;
_space_group_IT_number 2
_symmetry_cell_setting triclinic
_symmetry_space_group_name_Hall '-P 1'
_symmetry_space_group_name_H-M 'P -1'
_atom_sites_solution_hydrogens geom
_audit_creation_method maXus
_cell_angle_alpha 106.82
_cell_angle_beta 103.22(2)
_cell_angle_gamma 105.12(2)
_cell_formula_units_Z 2
_cell_length_a 6.4240(14)
_cell_length_b 12.052(4)
_cell_length_c 12.936(5)
_cell_measurement_temperature 298
_cell_volume 873.9(5)
_computing_cell_refinement Scalepack(HKL)
_computing_data_collection 'DIP Image plate'
_computing_data_reduction 'maXus (Mackay et al., 1999)'
_computing_molecular_graphics 'Ortep (Johnson, 1976)'
_computing_publication_material 'maXus(Mackay et al., 1999)'
_computing_structure_refinement 'maXus(Mackay et al., 1999)'
_diffrn_measurement_device 'DIP Image plate'
_diffrn_measurement_method IP
_diffrn_orient_matrix_type X=UH
_diffrn_orient_matrix_UB_11 0.00031
_diffrn_orient_matrix_UB_12 0.15549
_diffrn_orient_matrix_UB_13 -0.06981
_diffrn_orient_matrix_UB_21 0.04380
_diffrn_orient_matrix_UB_22 -0.00153
_diffrn_orient_matrix_UB_23 -0.08094
_diffrn_orient_matrix_UB_31 -0.05434
_diffrn_orient_matrix_UB_32 0.00109
_diffrn_orient_matrix_UB_33 -0.06531
_diffrn_radiation_source 'fine-focus sealed tube'
_diffrn_radiation_type ' MoK\a'
_diffrn_radiation_wavelength_id all
_diffrn_reflns_limit_h_max 7
_diffrn_reflns_limit_h_min 0
_diffrn_reflns_limit_k_max 14
_diffrn_reflns_limit_k_min -14
_diffrn_reflns_limit_l_max 14
_diffrn_reflns_limit_l_min -15
_diffrn_reflns_number 2905
_diffrn_reflns_theta_full 25.75
_diffrn_reflns_theta_max 25.75
_diffrn_reflns_theta_min 3.01
_exptl_absorpt_coefficient_mu 0.14
_exptl_absorpt_correction_type none
_exptl_crystal_colour Colourless
_exptl_crystal_density_diffrn 1.127
_exptl_crystal_density_method 'not measured'
_exptl_crystal_description Cube
_exptl_crystal_F_000 320
_exptl_crystal_size_max 0.2
_exptl_crystal_size_mid 0.2
_exptl_crystal_size_min 0.2
_refine_diff_density_max 0.28
_refine_diff_density_min -0.26
_refine_diff_density_rms 0.07
_refine_ls_extinction_coef 16E5(3)
_refine_ls_extinction_expression
;
 equation(22) p292 'Crystallographic Computing' (1970)
 coefficient is multiplied by 10^4
;
_refine_ls_extinction_method Zachariasen
_refine_ls_goodness_of_fit_all 0.927
_refine_ls_goodness_of_fit_gt 0.598
_refine_ls_goodness_of_fit_ref 0.598
_refine_ls_hydrogen_treatment refxyz
_refine_ls_matrix_type full
_refine_ls_number_constraints 24
_refine_ls_number_parameters 182
_refine_ls_number_reflns 1708
_refine_ls_number_restraints 0
_refine_ls_R_factor_all 0.114
_refine_ls_R_factor_gt 0.079
_refine_ls_shift/su_max 0.034
_refine_ls_shift/su_mean 0.002
_refine_ls_structure_factor_coef F^2^
_refine_ls_weighting_details ' w = 1 / ( s^2^(Fo^2^) + 0.10000 * Fo^2^)'
_refine_ls_weighting_scheme sigma
_refine_ls_wR_factor_all 0.204
_refine_ls_wR_factor_gt 0.197
_refine_ls_wR_factor_ref 0.197
_reflns_d_resolution_high 0.64
_reflns_d_resolution_low 1.84
_reflns_limit_h_max 7
_reflns_limit_h_min 0
_reflns_limit_k_max 14
_reflns_limit_k_min -14
_reflns_limit_l_max 14
_reflns_limit_l_min -15
_reflns_number_gt 1708
_reflns_number_total 3187
_reflns_threshold_expression 'I> 3.00 sigma(I)'
_cod_data_source_file ol0483450si20040820_035617.cif
_cod_data_source_block 14k
_cod_depositor_comments
;
The following automatic conversions were performed:

'_symmetry_cell_setting' value 'Triclinic' changed to 'triclinic'
according to /home/saulius/struct/CIF-dictionaries/cif_core.dic
dictionary named 'cif_core.dic' version 2.4.1 from 2010-06-29.

Automatic conversion script
Id: cif_fix_values 1715 2011-07-08 13:25:40Z adriana 
;
_cod_original_sg_symbol_H-M 'P -1          '
_cod_original_formula_sum 'C15 H24 O4 Si '
_cod_database_code 1506982

loop_
_symmetry_equiv_pos_as_xyz
+X,+Y,+Z
-X,-Y,-Z

loop_
_atom_site_label
_atom_site_fract_x
_atom_site_fract_y
_atom_site_fract_z
_atom_site_U_iso_or_equiv
_atom_site_occupancy
_atom_site_adp_type
Si1 0.8122(2) 0.42274(13) 0.16239(12) 0.1130(8) 1.00 Uij
C2 0.7940(6) 0.2863(4) 0.3244(4) 0.092(2) 1.00 Uij
O3 0.6396(5) 0.1759(2) 0.2325(2) 0.0992(16) 1.00 Uij
O4 1.0252(4) 0.2964(2) 0.3391(3) 0.1013(16) 1.00 Uij
C5 0.7675(7) 0.3956(4) 0.2917(4) 0.099(2) 1.00 Uij
C6 0.7148(7) 0.4689(4) 0.3745(4) 0.104(3) 1.00 Uij
C7 0.7343(7) 0.3106(4) 0.4362(4) 0.095(2) 1.00 Uij
C8 0.6909(7) 0.4174(4) 0.4619(4) 0.103(3) 1.00 Uij
C9 0.6769(8) 0.0632(4) 0.2359(4) 0.105(2) 1.00 Uij
C10 1.0754(8) 0.1882(4) 0.3457(4) 0.117(3) 1.00 Uij
C11 0.7136(8) 0.2359(4) 0.5074(4) 0.115(3) 1.00 Uij
O12 0.7799(9) 0.1505(4) 0.5035(4) 0.195(4) 1.00 Uij
O13 0.5992(6) 0.2706(3) 0.5782(3) 0.136(3) 1.00 Uij
C14 0.9208(8) 0.0709(4) 0.2449(4) 0.114(3) 1.00 Uij
C15 0.9587(11) -0.0406(5) 0.2679(6) 0.158(4) 1.00 Uij
C16 0.5554(13) 0.1977(6) 0.6472(6) 0.174(5) 1.00 Uij
C17 1.1053(10) 0.4382(5) 0.1623(5) 0.141(4) 1.00 Uij
C18 0.7669(10) 0.5703(6) 0.1691(5) 0.141(4) 1.00 Uij
C19 0.9672(11) 0.0724(6) 0.1359(6) 0.152(4) 1.00 Uij
C20 0.6022(11) 0.2952(6) 0.0311(5) 0.149(4) 1.00 Uij
H19A 1.122370 0.078027 0.144065 0.140517 1.00 Uiso
H19B 0.942712 0.141854 0.120056 0.140517 1.00 Uiso
H19C 0.865699 -0.002929 0.073991 0.140517 1.00 Uiso
H15A 1.112736 -0.036109 0.274026 0.147173 1.00 Uiso
H15B 0.854424 -0.115481 0.206393 0.147173 1.00 Uiso
H15C 0.932941 -0.040072 0.338181 0.147173 1.00 Uiso
H10A 1.230283 0.200301 0.347880 0.109203 1.00 Uiso
H10B 1.057760 0.177730 0.414415 0.109203 1.00 Uiso
H9A 0.645943 0.047703 0.300553 0.095528 1.00 Uiso
H9B 0.576357 -0.004725 0.166835 0.095528 1.00 Uiso
H20A 0.624900 0.309380 -0.035509 0.134056 1.00 Uiso
H20B 0.451839 0.292516 0.031635 0.134056 1.00 Uiso
H20C 0.618378 0.217808 0.029552 0.134056 1.00 Uiso
H17A 1.125353 0.452221 0.095235 0.132841 1.00 Uiso
H17B 1.131727 0.363548 0.162897 0.132841 1.00 Uiso
H17C 1.211727 0.506739 0.229304 0.132841 1.00 Uiso
H18A 0.787591 0.588445 0.103775 0.132857 1.00 Uiso
H18B 0.874224 0.636318 0.237715 0.132857 1.00 Uiso
H18C 0.614303 0.562313 0.169221 0.132857 1.00 Uiso
H6 0.695746 0.543427 0.368341 0.097879 1.00 Uiso
H8 0.652057 0.460538 0.525402 0.096315 1.00 Uiso
H16A 0.472917 0.230202 0.694156 0.168130 1.00 Uiso
H16B 0.697644 0.201617 0.694951 0.168130 1.00 Uiso
H16C 0.466291 0.113134 0.598510 0.168130 1.00 Uiso

loop_
_atom_site_aniso_label
_atom_site_aniso_U_11
_atom_site_aniso_U_22
_atom_site_aniso_U_33
_atom_site_aniso_U_12
_atom_site_aniso_U_13
_atom_site_aniso_U_23
Si1 0.1070(10) 0.1002(10) 0.1031(10) 0.0355(7) 0.0379(7) 0.0527(8)
C2 0.079(2) 0.074(2) 0.094(3) 0.0232(18) 0.0246(19) 0.034(2)
O3 0.0866(17) 0.0759(17) 0.100(2) 0.0207(13) 0.0207(14) 0.0304(15)
O4 0.0794(16) 0.0780(17) 0.116(2) 0.0272(12) 0.0291(14) 0.0394(16)
C5 0.089(2) 0.076(2) 0.103(3) 0.029(2) 0.027(2) 0.045(2)
C6 0.096(3) 0.079(3) 0.112(3) 0.036(2) 0.033(2) 0.047(2)
C7 0.085(2) 0.080(2) 0.094(3) 0.0260(19) 0.0310(19) 0.039(2)
C8 0.097(3) 0.082(3) 0.102(3) 0.036(2) 0.039(2) 0.039(2)
C9 0.098(3) 0.074(3) 0.107(3) 0.022(2) 0.029(2) 0.029(2)
C10 0.089(3) 0.098(3) 0.133(4) 0.041(2) 0.038(3) 0.050(3)
C11 0.118(3) 0.093(3) 0.108(3) 0.040(3) 0.046(3) 0.052(3)
O12 0.239(5) 0.151(4) 0.185(4) 0.128(4) 0.128(4) 0.116(4)
O13 0.145(3) 0.107(2) 0.131(3) 0.050(2) 0.071(2) 0.069(2)
C14 0.105(3) 0.083(3) 0.122(4) 0.035(2) 0.045(3) 0.039(3)
C15 0.142(5) 0.101(4) 0.192(6) 0.060(3) 0.065(4) 0.059(4)
C16 0.208(6) 0.132(5) 0.156(5) 0.065(4) 0.103(5) 0.094(4)
C17 0.124(4) 0.135(4) 0.132(4) 0.045(3) 0.058(3) 0.072(4)
C18 0.134(4) 0.133(4) 0.124(4) 0.051(3) 0.044(3) 0.077(4)
C19 0.144(5) 0.121(4) 0.150(5) 0.050(3) 0.074(4) 0.045(4)
C20 0.151(5) 0.133(5) 0.113(4) 0.043(4) 0.025(4) 0.057(4)

loop_
_atom_type_symbol
_atom_type_description
_atom_type_scat_dispersion_real
_atom_type_scat_dispersion_imag
_atom_type_scat_source
'C ' 'C ' 0.0033 0.0016 'Waasmaier & Kirfel, 1995'
'H ' 'H ' 0.0000 0.0000 'Waasmaier & Kirfel, 1995'
'O ' 'O ' 0.0106 0.0060 'Waasmaier & Kirfel, 1995'
Si Si 0.0817 0.0704 'Waasmaier & Kirfel, 1995'

loop_
_diffrn_radiation_wavelength
0.71073
